data_4102831
loop_
_publ_author_name
'Xiaoqiang Shen'
'Gavin O. Jones'
'Donald A. Watson'
'Brijesh Bhayana'
'Stephen L. Buchwald'

_publ_section_title
;
 Enantioselective Synthesis of Axially Chiral Biaryls by the Pd-Catalyzed
 Suzuki-Miyaura Reaction: Substrate Scope and Quantum Mechanical
 Investigations
;
_journal_name_full 'Journal of the American Chemical Society'
_journal_page_first 11278
_journal_page_last 11287
_journal_paper_doi 10.1021/ja104297g
_journal_volume 132
_journal_year 2010
_chemical_formula_sum 'C51 H62 Cl3 N O P2 Pd'
_chemical_formula_weight 979.71
_chemical_name_systematic
; 
 ? 
;
_space_group_IT_number 4
_symmetry_cell_setting monoclinic
_symmetry_space_group_name_Hall 'P 2yb'
_symmetry_space_group_name_H-M 'P 1 21 1'
_atom_sites_solution_hydrogens geom
_atom_sites_solution_primary direct
_atom_sites_solution_secondary difmap
_audit_creation_method SHELXL-97
_cell_angle_alpha 90.00
_cell_angle_beta 109.2100(10)
_cell_angle_gamma 90.00
_cell_formula_units_Z 2
_cell_length_a 9.4996(7)
_cell_length_b 20.2853(15)
_cell_length_c 12.8980(10)
_cell_measurement_temperature 100(2)
_cell_volume 2347.1(3)
_computing_structure_refinement 'SHELXL-97 (Sheldrick, 1997)'
_computing_structure_solution 'SHELXS-97 (Sheldrick, 1990)'
_diffrn_ambient_temperature 100(2)
_diffrn_measured_fraction_theta_full 1.000
_diffrn_measured_fraction_theta_max 1.000
_diffrn_radiation_monochromator graphite
_diffrn_radiation_source 'fine-focus sealed tube'
_diffrn_radiation_type MoK\a
_diffrn_radiation_wavelength 0.71073
_diffrn_reflns_av_R_equivalents 0.0466
_diffrn_reflns_av_sigmaI/netI 0.0467
_diffrn_reflns_limit_h_max 13
_diffrn_reflns_limit_h_min -13
_diffrn_reflns_limit_k_max 28
_diffrn_reflns_limit_k_min -28
_diffrn_reflns_limit_l_max 18
_diffrn_reflns_limit_l_min -18
_diffrn_reflns_number 54326
_diffrn_reflns_theta_full 30.03
_diffrn_reflns_theta_max 30.03
_diffrn_reflns_theta_min 1.67
_exptl_absorpt_coefficient_mu 0.672
_exptl_absorpt_correction_T_max 0.9482
_exptl_absorpt_correction_T_min 0.8772
_exptl_crystal_density_diffrn 1.386
_exptl_crystal_density_method 'not measured'
_exptl_crystal_F_000 1020
_exptl_crystal_size_max 0.20
_exptl_crystal_size_mid 0.10
_exptl_crystal_size_min 0.08
_refine_diff_density_max 1.703
_refine_diff_density_min -1.261
_refine_diff_density_rms 0.082
_refine_ls_abs_structure_details 'Flack H D (1983), Acta Cryst. A39, 876-881'
_refine_ls_abs_structure_Flack -0.027(12)
_refine_ls_extinction_method none
_refine_ls_goodness_of_fit_ref 1.509
_refine_ls_hydrogen_treatment mixed
_refine_ls_matrix_type full
_refine_ls_number_parameters 538
_refine_ls_number_reflns 13660
_refine_ls_number_restraints 1
_refine_ls_restrained_S_all 1.509
_refine_ls_R_factor_all 0.0429
_refine_ls_R_factor_gt 0.0366
_refine_ls_shift/su_max 0.034
_refine_ls_shift/su_mean 0.002
_refine_ls_structure_factor_coef Fsqd
_refine_ls_weighting_details 'calc w=1/[\s^2^(Fo^2^)+(0.0000P)^2^+0.0000P] where P=(Fo^2^+2Fc^2^)/3'
_refine_ls_weighting_scheme calc
_refine_ls_wR_factor_gt 0.0572
_refine_ls_wR_factor_ref 0.0587
_reflns_number_gt 12516
_reflns_number_total 13660
_reflns_threshold_expression >2sigma(I)
_cod_data_source_file ja104297g_si_002.cif
_cod_data_source_block 07201_0m
_cod_database_code 4102831

loop_
_symmetry_equiv_pos_as_xyz
'x, y, z'
'-x, y+1/2, -z'

loop_
_atom_site_label
_atom_site_type_symbol
_atom_site_fract_x
_atom_site_fract_y
_atom_site_fract_z
_atom_site_U_iso_or_equiv
_atom_site_adp_type
_atom_site_occupancy
_atom_site_symmetry_multiplicity
_atom_site_calc_flag
_atom_site_refinement_flags
Pd1 Pd 0.650808(17) 0.249624(8) 0.871826(13) 0.01274(4) Uani 1 1 d .
Cl1 Cl 0.75872(5) 0.24951(4) 0.72585(4) 0.01908(10) Uani 1 1 d .
P1 P 0.56917(7) 0.21149(3) 1.00826(5) 0.01286(13) Uani 1 1 d .
P2 P 0.39356(8) 0.34797(3) 0.70853(6) 0.01601(14) Uani 1 1 d .
C7 C 1.1315(3) 0.19337(13) 1.2808(2) 0.0199(6) Uani 1 1 d .
H7 H 1.1329 0.2397 1.2918 0.024 Uiso 1 1 calc R
C22 C 0.4234(3) 0.14667(11) 0.97695(19) 0.0146(5) Uani 1 1 d .
H22 H 0.4476 0.1162 0.9242 0.017 Uiso 1 1 calc R
C20 C 0.1570(3) 0.11725(13) 0.8673(2) 0.0224(6) Uani 1 1 d .
H20A H 0.0562 0.1356 0.8311 0.027 Uiso 1 1 calc R
H20B H 0.1875 0.0934 0.8112 0.027 Uiso 1 1 calc R
C9 C 0.8653(3) 0.19973(12) 1.1577(2) 0.0133(5) Uani 1 1 d .
C2 C 0.7495(3) 0.09901(11) 1.0701(2) 0.0175(5) Uani 1 1 d .
H2 H 0.6659 0.0773 1.0202 0.021 Uiso 1 1 calc R
C1 C 0.8749(3) 0.06380(12) 1.1199(2) 0.0183(5) Uani 1 1 d .
H1 H 0.8769 0.0181 1.1045 0.022 Uiso 1 1 calc R
C16 C 0.5720(3) 0.10142(12) 0.77830(19) 0.0174(5) Uani 1 1 d .
H16 H 0.6617 0.1166 0.8311 0.021 Uiso 1 1 calc R
C13 C 0.3149(3) 0.05510(12) 0.6201(2) 0.0231(6) Uani 1 1 d .
H13 H 0.2282 0.0391 0.5651 0.028 Uiso 1 1 calc R
C6 C 1.2567(3) 0.15684(13) 1.3323(2) 0.0234(6) Uani 1 1 d .
H6 H 1.3439 0.1780 1.3786 0.028 Uiso 1 1 calc R
C21 C 0.2665(3) 0.17368(12) 0.9145(2) 0.0180(5) Uani 1 1 d .
H21A H 0.2306 0.2003 0.9650 0.022 Uiso 1 1 calc R
H21B H 0.2716 0.2027 0.8541 0.022 Uiso 1 1 calc R
C3 C 1.0018(3) 0.09355(12) 1.19389(19) 0.0164(5) Uani 1 1 d .
C19 C 0.1520(3) 0.06936(13) 0.9565(2) 0.0246(6) Uani 1 1 d .
H19A H 0.0872 0.0316 0.9226 0.030 Uiso 1 1 calc R
H19B H 0.1079 0.0917 1.0068 0.030 Uiso 1 1 calc R
C5 C 1.2565(3) 0.08812(13) 1.3168(2) 0.0257(6) Uani 1 1 d .
H5 H 1.3431 0.0632 1.3539 0.031 Uiso 1 1 calc R
C17 C 0.4118(3) 0.10211(12) 1.0706(2) 0.0184(6) Uani 1 1 d .
H17A H 0.5117 0.0852 1.1135 0.022 Uiso 1 1 calc R
H17B H 0.3731 0.1279 1.1206 0.022 Uiso 1 1 calc R
C12 C 0.4247(3) 0.01208(13) 0.6736(2) 0.0243(6) Uani 1 1 d .
H12 H 0.4130 -0.0337 0.6574 0.029 Uiso 1 1 calc R
C14 C 0.3274(3) 0.12362(12) 0.64496(19) 0.0187(5) Uani 1 1 d .
C8 C 1.0001(3) 0.16272(12) 1.21153(19) 0.0159(5) Uani 1 1 d .
C18 C 0.3062(3) 0.04402(12) 1.0219(2) 0.0224(6) Uani 1 1 d .
H18A H 0.3465 0.0177 0.9735 0.027 Uiso 1 1 calc R
H18B H 0.2994 0.0151 1.0819 0.027 Uiso 1 1 calc R
C10 C 0.7393(3) 0.16790(11) 1.09034(19) 0.0139(5) Uani 1 1 d .
C4 C 1.1334(3) 0.05711(13) 1.2494(2) 0.0221(6) Uani 1 1 d .
H4 H 1.1351 0.0108 1.2392 0.026 Uiso 1 1 calc R
C11 C 0.5559(3) 0.03558(12) 0.7529(2) 0.0204(6) Uani 1 1 d .
H11 H 0.6334 0.0057 0.7890 0.025 Uiso 1 1 calc R
C25 C 0.4717(3) 0.21591(12) 0.75557(18) 0.0136(5) Uani 1 1 d .
C24 C 0.3632(2) 0.25926(13) 0.69506(18) 0.0161(5) Uani 1 1 d .
C23 C 0.2335(3) 0.23505(12) 0.61300(19) 0.0223(6) Uani 1 1 d .
H23 H 0.1587 0.2653 0.5735 0.027 Uiso 1 1 calc R
C26 C 0.4776(2) 0.24907(16) 1.19198(15) 0.0160(4) Uani 1 1 d .
H26A H 0.3817 0.2251 1.1649 0.019 Uiso 1 1 calc R
H26B H 0.5548 0.2180 1.2357 0.019 Uiso 1 1 calc R
C29 C 0.3492(3) 0.35657(12) 1.19838(19) 0.0174(5) Uani 1 1 d .
H29A H 0.3462 0.3945 1.2458 0.021 Uiso 1 1 calc R
H29B H 0.2491 0.3360 1.1735 0.021 Uiso 1 1 calc R
C30 C 0.4635(3) 0.30661(12) 1.26435(19) 0.0181(5) Uani 1 1 d .
H30A H 0.4328 0.2898 1.3257 0.022 Uiso 1 1 calc R
H30B H 0.5615 0.3284 1.2959 0.022 Uiso 1 1 calc R
C28 C 0.3877(3) 0.38091(13) 1.0986(2) 0.0179(6) Uani 1 1 d .
H28A H 0.4820 0.4061 1.1240 0.022 Uiso 1 1 calc R
H28B H 0.3082 0.4110 1.0549 0.022 Uiso 1 1 calc R
C27 C 0.5202(3) 0.27450(11) 1.09410(18) 0.0128(5) Uani 1 1 d .
H27 H 0.6132 0.3008 1.1272 0.015 Uiso 1 1 calc R
C31 C 0.4042(3) 0.32389(11) 1.02556(19) 0.0153(5) Uani 1 1 d .
H31A H 0.4361 0.3412 0.9650 0.018 Uiso 1 1 calc R
H31B H 0.3070 0.3015 0.9930 0.018 Uiso 1 1 calc R
C37 C 0.8587(2) 0.24760(17) 1.36689(16) 0.0184(4) Uani 1 1 d .
H37 H 0.8593 0.2017 1.3523 0.022 Uiso 1 1 calc R
C36 C 0.8670(3) 0.29300(11) 1.28584(19) 0.0152(5) Uani 1 1 d .
C39 C 0.8580(3) 0.38704(12) 1.1261(2) 0.0191(5) Uani 1 1 d .
H39 H 0.8526 0.4194 1.0717 0.023 Uiso 1 1 calc R
C41 C 0.8684(3) 0.27241(11) 1.1794(2) 0.0133(5) Uani 1 1 d .
C40 C 0.8640(2) 0.31920(12) 1.0998(2) 0.0137(5) Uani 1 1 d .
C35 C 0.8648(3) 0.36121(12) 1.3107(2) 0.0181(5) Uani 1 1 d .
C38 C 0.8600(3) 0.40684(12) 1.2284(2) 0.0209(6) Uani 1 1 d .
H38 H 0.8579 0.4526 1.2436 0.025 Uiso 1 1 calc R
C33 C 0.8514(3) 0.33556(13) 1.4899(2) 0.0230(6) Uani 1 1 d .
H33 H 0.8462 0.3494 1.5589 0.028 Uiso 1 1 calc R
C34 C 0.8603(3) 0.38082(13) 1.4153(2) 0.0214(6) Uani 1 1 d .
H34 H 0.8635 0.4264 1.4331 0.026 Uiso 1 1 calc R
C32 C 0.8500(3) 0.26777(13) 1.4651(2) 0.0227(6) Uani 1 1 d .
H32 H 0.8428 0.2360 1.5173 0.027 Uiso 1 1 calc R
C43 C 0.9896(2) 0.25959(14) 0.99117(19) 0.0195(6) Uani 1 1 d .
H43A H 1.0816 0.2801 1.0387 0.029 Uiso 1 1 calc R
H43B H 0.9943 0.2551 0.9167 0.029 Uiso 1 1 calc R
H43C H 0.9783 0.2159 1.0199 0.029 Uiso 1 1 calc R
C42 C 0.8664(3) 0.36071(12) 0.9212(2) 0.0211(6) Uani 1 1 d .
H42A H 0.7775 0.3878 0.9109 0.032 Uiso 1 1 calc R
H42B H 0.8701 0.3466 0.8495 0.032 Uiso 1 1 calc R
H42C H 0.9557 0.3865 0.9592 0.032 Uiso 1 1 calc R
N1 N 0.8601(2) 0.30143(9) 0.98835(16) 0.0145(4) Uani 1 1 d .
C44 C 0.4575(3) 0.14742(12) 0.7273(2) 0.0155(5) Uani 1 1 d .
C45 C 0.2141(3) 0.16902(12) 0.5896(2) 0.0205(6) Uani 1 1 d .
H45 H 0.1248 0.1537 0.5364 0.025 Uiso 1 1 calc R
C49 C 0.2105(3) 0.38612(12) 0.6815(2) 0.0188(5) Uani 1 1 d .
H49 H 0.1459 0.3731 0.6061 0.023 Uiso 1 1 calc R
C50 C 0.2265(3) 0.46145(12) 0.6849(2) 0.0283(6) Uani 1 1 d .
H50A H 0.1303 0.4817 0.6786 0.042 Uiso 1 1 calc R
H50B H 0.2586 0.4761 0.6238 0.042 Uiso 1 1 calc R
H50C H 0.3009 0.4747 0.7546 0.042 Uiso 1 1 calc R
C46 C 0.4607(3) 0.36756(12) 0.5943(2) 0.0237(6) Uani 1 1 d .
H46 H 0.5280 0.3305 0.5898 0.028 Uiso 1 1 calc R
C47 C 0.5568(3) 0.42988(14) 0.6181(2) 0.0347(7) Uani 1 1 d .
H47A H 0.6031 0.4356 0.5610 0.052 Uiso 1 1 calc R
H47B H 0.6347 0.4257 0.6898 0.052 Uiso 1 1 calc R
H47C H 0.4943 0.4682 0.6186 0.052 Uiso 1 1 calc R
C48 C 0.3392(3) 0.37140(14) 0.4820(2) 0.0341(7) Uani 1 1 d .
H48A H 0.2696 0.4070 0.4823 0.051 Uiso 1 1 calc R
H48B H 0.2852 0.3294 0.4662 0.051 Uiso 1 1 calc R
H48C H 0.3848 0.3802 0.4254 0.051 Uiso 1 1 calc R
C51 C 0.1357(3) 0.36345(13) 0.7627(2) 0.0251(6) Uani 1 1 d .
H51A H 0.1973 0.3761 0.8372 0.038 Uiso 1 1 calc R
H51B H 0.1242 0.3154 0.7586 0.038 Uiso 1 1 calc R
H51C H 0.0374 0.3842 0.7448 0.038 Uiso 1 1 calc R
O1 O 0.50229(18) 0.36878(8) 0.81588(13) 0.0177(4) Uani 1 1 d .
Cl1S Cl 0.66028(10) 0.11318(4) 0.42677(8) 0.0483(2) Uani 1 1 d .
Cl2S Cl 0.86491(12) 0.04618(6) 0.61796(9) 0.0831(4) Uani 1 1 d .
C1S C 0.7033(4) 0.09792(16) 0.5604(3) 0.0658(13) Uani 1 1 d .
H1S1 H 0.6167 0.0766 0.5731 0.079 Uiso 1 1 calc R
H1S2 H 0.7208 0.1404 0.6003 0.079 Uiso 1 1 calc R

loop_
_atom_site_aniso_label
_atom_site_aniso_U_11
_atom_site_aniso_U_22
_atom_site_aniso_U_33
_atom_site_aniso_U_23
_atom_site_aniso_U_13
_atom_site_aniso_U_12
Pd1 0.01415(8) 0.01230(7) 0.01310(8) -0.00024(10) 0.00631(6) -0.00073(9)
Cl1 0.0219(3) 0.0218(3) 0.0176(2) -0.0015(4) 0.0120(2) -0.0027(4)
P1 0.0135(3) 0.0125(3) 0.0134(3) -0.0001(2) 0.0055(3) -0.0005(2)
P2 0.0206(4) 0.0141(3) 0.0147(3) 0.0012(3) 0.0076(3) 0.0012(3)
C7 0.0158(13) 0.0218(14) 0.0229(14) 0.0015(11) 0.0073(11) 0.0021(11)
C22 0.0158(12) 0.0151(12) 0.0153(12) -0.0027(10) 0.0084(10) -0.0030(9)
C20 0.0146(12) 0.0259(14) 0.0264(15) -0.0085(12) 0.0064(11) -0.0058(11)
C9 0.0173(13) 0.0140(13) 0.0107(12) 0.0017(10) 0.0074(10) 0.0006(10)
C2 0.0232(14) 0.0133(12) 0.0186(13) 0.0027(10) 0.0102(11) -0.0003(10)
C1 0.0239(14) 0.0118(12) 0.0223(14) -0.0012(10) 0.0120(11) 0.0006(10)
C16 0.0222(13) 0.0157(12) 0.0153(13) -0.0010(10) 0.0076(11) -0.0004(10)
C13 0.0269(15) 0.0209(14) 0.0204(14) -0.0044(11) 0.0064(12) -0.0049(11)
C6 0.0161(13) 0.0279(15) 0.0251(14) 0.0063(12) 0.0053(11) 0.0008(11)
C21 0.0166(13) 0.0165(12) 0.0211(13) -0.0034(10) 0.0066(11) -0.0025(10)
C3 0.0201(13) 0.0146(12) 0.0158(13) 0.0047(10) 0.0079(11) 0.0024(10)
C19 0.0272(15) 0.0189(13) 0.0328(16) -0.0091(12) 0.0167(13) -0.0103(11)
C5 0.0209(14) 0.0277(15) 0.0292(16) 0.0105(12) 0.0092(12) 0.0082(12)
C17 0.0221(14) 0.0184(14) 0.0179(14) 0.0001(11) 0.0110(11) -0.0029(11)
C12 0.0328(16) 0.0152(13) 0.0263(15) -0.0056(11) 0.0115(13) -0.0051(11)
C14 0.0227(14) 0.0181(13) 0.0155(13) -0.0018(10) 0.0064(11) -0.0041(11)
C8 0.0163(12) 0.0171(12) 0.0161(13) 0.0034(10) 0.0077(10) 0.0027(10)
C18 0.0277(15) 0.0175(13) 0.0259(15) -0.0009(11) 0.0140(12) -0.0053(11)
C10 0.0180(12) 0.0129(11) 0.0144(12) 0.0015(9) 0.0103(10) -0.0001(9)
C4 0.0242(14) 0.0203(14) 0.0241(15) 0.0067(11) 0.0113(12) 0.0071(11)
C11 0.0266(15) 0.0159(13) 0.0199(13) 0.0013(11) 0.0091(12) 0.0020(11)
C25 0.0153(12) 0.0177(12) 0.0104(11) 0.0008(10) 0.0078(10) -0.0026(10)
C24 0.0199(11) 0.0155(15) 0.0139(10) -0.0013(10) 0.0069(9) 0.0010(10)
C23 0.0238(13) 0.0246(17) 0.0177(12) 0.0012(10) 0.0056(10) 0.0014(10)
C26 0.0197(10) 0.0147(10) 0.0146(10) -0.0023(15) 0.0071(8) 0.0006(14)
C29 0.0209(13) 0.0179(13) 0.0156(12) -0.0015(10) 0.0089(10) 0.0022(10)
C30 0.0240(14) 0.0175(12) 0.0150(12) -0.0008(10) 0.0092(11) -0.0009(10)
C28 0.0215(14) 0.0184(13) 0.0161(13) 0.0014(11) 0.0093(11) 0.0051(11)
C27 0.0142(12) 0.0126(10) 0.0118(11) -0.0021(9) 0.0045(9) -0.0009(9)
C31 0.0184(13) 0.0157(12) 0.0125(12) 0.0007(10) 0.0059(10) 0.0022(10)
C37 0.0161(10) 0.0207(11) 0.0171(10) 0.0001(15) 0.0038(8) -0.0007(14)
C36 0.0113(12) 0.0167(12) 0.0156(12) -0.0010(10) 0.0019(10) -0.0003(9)
C39 0.0182(13) 0.0178(13) 0.0200(13) -0.0005(11) 0.0044(11) 0.0001(10)
C41 0.0111(11) 0.0142(12) 0.0152(12) 0.0013(10) 0.0050(9) 0.0013(9)
C40 0.0103(12) 0.0155(12) 0.0163(12) -0.0025(10) 0.0056(10) -0.0006(9)
C35 0.0133(12) 0.0186(13) 0.0178(13) -0.0031(10) -0.0009(10) -0.0014(10)
C38 0.0219(14) 0.0135(12) 0.0251(14) -0.0042(11) 0.0048(11) -0.0014(10)
C33 0.0193(13) 0.0341(16) 0.0132(12) -0.0063(12) 0.0022(11) 0.0056(12)
C34 0.0178(13) 0.0214(13) 0.0207(14) -0.0077(11) 0.0007(11) 0.0012(10)
C32 0.0196(13) 0.0303(16) 0.0170(12) 0.0025(11) 0.0044(10) 0.0009(10)
C43 0.0115(11) 0.0280(18) 0.0211(12) -0.0031(12) 0.0082(9) 0.0011(11)
C42 0.0278(15) 0.0180(13) 0.0191(13) 0.0023(11) 0.0099(11) -0.0054(11)
N1 0.0131(10) 0.0159(10) 0.0161(11) 0.0010(8) 0.0069(9) -0.0003(8)
C44 0.0217(14) 0.0120(12) 0.0160(13) 0.0000(10) 0.0106(11) -0.0017(11)
C45 0.0219(14) 0.0222(13) 0.0143(13) -0.0017(11) 0.0017(11) -0.0031(11)
C49 0.0221(14) 0.0206(13) 0.0143(13) 0.0026(10) 0.0070(11) 0.0051(11)
C50 0.0367(17) 0.0235(15) 0.0292(16) 0.0040(12) 0.0170(14) 0.0101(12)
C46 0.0387(17) 0.0165(13) 0.0219(14) 0.0015(11) 0.0181(13) 0.0050(12)
C47 0.0446(19) 0.0288(16) 0.0410(19) 0.0040(14) 0.0279(16) -0.0054(14)
C48 0.057(2) 0.0324(17) 0.0146(14) 0.0030(12) 0.0148(14) 0.0067(15)
C51 0.0228(14) 0.0296(16) 0.0230(14) 0.0060(12) 0.0079(12) 0.0060(12)
O1 0.0192(9) 0.0156(9) 0.0173(9) -0.0021(7) 0.0049(8) -0.0023(7)
Cl1S 0.0504(5) 0.0313(4) 0.0687(6) -0.0044(4) 0.0271(5) -0.0055(4)
Cl2S 0.0639(7) 0.1037(10) 0.0597(7) -0.0343(6) -0.0093(6) 0.0015(6)
C1S 0.097(3) 0.0252(19) 0.109(3) -0.014(2) 0.078(3) -0.0059(19)

loop_
_atom_type_symbol
_atom_type_description
_atom_type_scat_dispersion_real
_atom_type_scat_dispersion_imag
_atom_type_scat_source
C C 0.0033 0.0016 'International Tables Vol C Tables 4.2.6.8 and 6.1.1.4'
H H 0.0000 0.0000 'International Tables Vol C Tables 4.2.6.8 and 6.1.1.4'
N N 0.0061 0.0033 'International Tables Vol C Tables 4.2.6.8 and 6.1.1.4'
O O 0.0106 0.0060 'International Tables Vol C Tables 4.2.6.8 and 6.1.1.4'
P P 0.1023 0.0942 'International Tables Vol C Tables 4.2.6.8 and 6.1.1.4'
Cl Cl 0.1484 0.1585 'International Tables Vol C Tables 4.2.6.8 and 6.1.1.4'
Pd Pd -0.9988 1.0072 'International Tables Vol C Tables 4.2.6.8 and 6.1.1.4'

loop_
_geom_angle_atom_site_label_1
_geom_angle_atom_site_label_2
_geom_angle_atom_site_label_3
_geom_angle
C25 Pd1 P1 92.38(7)
C25 Pd1 N1 171.22(8)
P1 Pd1 N1 95.20(5)
C25 Pd1 Cl1 83.64(7)
P1 Pd1 Cl1 159.80(3)
N1 Pd1 Cl1 90.71(5)
C10 P1 C27 109.53(10)
C10 P1 C22 103.65(11)
C27 P1 C22 107.66(10)
C10 P1 Pd1 98.61(7)
C27 P1 Pd1 116.39(8)
C22 P1 Pd1 119.46(8)
O1 P2 C24 114.08(10)
O1 P2 C49 112.46(11)
C24 P2 C49 106.79(11)
O1 P2 C46 111.57(11)
C24 P2 C46 102.93(11)
C49 P2 C46 108.42(12)
C6 C7 C8 120.7(2)
C17 C22 C21 108.16(19)
C17 C22 P1 119.06(17)
C21 C22 P1 112.68(16)
C19 C20 C21 111.3(2)
C10 C9 C8 120.3(2)
C10 C9 C41 122.4(2)
C8 C9 C41 117.4(2)
C1 C2 C10 122.0(2)
C2 C1 C3 121.3(2)
C11 C16 C44 121.4(2)
C12 C13 C14 121.2(2)
C7 C6 C5 120.4(3)
C20 C21 C22 110.8(2)
C1 C3 C8 118.7(2)
C1 C3 C4 122.2(2)
C8 C3 C4 119.0(2)
C20 C19 C18 111.8(2)
C4 C5 C6 120.6(2)
C18 C17 C22 109.5(2)
C13 C12 C11 119.9(2)
C45 C14 C13 121.8(2)
C45 C14 C44 119.0(2)
C13 C14 C44 119.2(2)
C7 C8 C3 118.7(2)
C7 C8 C9 122.1(2)
C3 C8 C9 119.3(2)
C19 C18 C17 110.3(2)
C9 C10 C2 118.2(2)
C9 C10 P1 123.40(18)
C2 C10 P1 117.61(19)
C5 C4 C3 120.6(2)
C16 C11 C12 120.3(2)
C24 C25 C44 118.9(2)
C24 C25 Pd1 120.12(18)
C44 C25 Pd1 120.84(18)
C25 C24 C23 120.2(2)
C25 C24 P2 120.57(18)
C23 C24 P2 118.92(18)
C45 C23 C24 121.5(2)
C30 C26 C27 110.2(2)
C30 C29 C28 111.1(2)
C29 C30 C26 110.89(19)
C29 C28 C31 112.0(2)
C31 C27 C26 111.06(19)
C31 C27 P1 112.39(15)
C26 C27 P1 116.51(17)
C28 C31 C27 109.76(19)
C32 C37 C36 121.9(3)
C37 C36 C35 117.3(2)
C37 C36 C41 122.4(2)
C35 C36 C41 120.2(2)
C38 C39 C40 121.5(2)
C40 C41 C36 120.0(2)
C40 C41 C9 122.7(2)
C36 C41 C9 117.3(2)
C41 C40 C39 118.6(2)
C41 C40 N1 122.7(2)
C39 C40 N1 118.7(2)
C38 C35 C34 122.1(2)
C38 C35 C36 118.2(2)
C34 C35 C36 119.6(2)
C39 C38 C35 121.5(2)
C34 C33 C32 119.9(2)
C33 C34 C35 120.9(2)
C37 C32 C33 120.4(3)
C40 N1 C43 111.21(18)
C40 N1 C42 112.10(18)
C43 N1 C42 106.46(18)
C40 N1 Pd1 119.10(14)
C43 N1 Pd1 106.51(14)
C42 N1 Pd1 100.30(14)
C16 C44 C14 117.9(2)
C16 C44 C25 121.8(2)
C14 C44 C25 120.3(2)
C23 C45 C14 119.9(2)
C51 C49 C50 110.3(2)
C51 C49 P2 111.83(17)
C50 C49 P2 109.69(18)
C48 C46 C47 111.3(2)
C48 C46 P2 114.8(2)
C47 C46 P2 111.14(18)
Cl1S C1S Cl2S 114.84(19)

loop_
_geom_bond_atom_site_label_1
_geom_bond_atom_site_label_2
_geom_bond_distance
Pd1 C25 1.983(2)
Pd1 P1 2.2792(6)
Pd1 N1 2.313(2)
Pd1 Cl1 2.4219(5)
P1 C10 1.841(2)
P1 C27 1.848(2)
P1 C22 1.855(2)
P2 O1 1.4903(17)
P2 C24 1.822(3)
P2 C49 1.829(2)
P2 C46 1.832(3)
C7 C6 1.373(3)
C7 C8 1.417(3)
C22 C17 1.542(3)
C22 C21 1.542(3)
C20 C19 1.519(3)
C20 C21 1.532(3)
C9 C10 1.386(3)
C9 C8 1.449(3)
C9 C41 1.499(4)
C2 C1 1.356(3)
C2 C10 1.431(3)
C1 C3 1.404(3)
C16 C11 1.372(3)
C16 C44 1.420(3)
C13 C12 1.361(4)
C13 C14 1.423(3)
C6 C5 1.408(4)
C3 C8 1.422(3)
C3 C4 1.426(3)
C19 C18 1.519(4)
C5 C4 1.360(4)
C17 C18 1.541(3)
C12 C11 1.410(3)
C14 C45 1.419(3)
C14 C44 1.423(3)
C25 C24 1.384(3)
C25 C44 1.431(3)
C24 C23 1.421(3)
C23 C45 1.372(3)
C26 C30 1.528(3)
C26 C27 1.536(3)
C29 C30 1.524(3)
C29 C28 1.531(3)
C28 C31 1.532(3)
C27 C31 1.535(3)
C37 C32 1.359(3)
C37 C36 1.415(3)
C36 C35 1.422(3)
C36 C41 1.439(3)
C39 C38 1.374(3)
C39 C40 1.423(3)
C41 C40 1.389(3)
C40 N1 1.471(3)
C35 C38 1.397(3)
C35 C34 1.422(3)
C33 C34 1.352(4)
C33 C32 1.411(3)
C43 N1 1.485(3)
C42 N1 1.494(3)
C49 C51 1.518(3)
C49 C50 1.535(3)
C46 C48 1.529(3)
C46 C47 1.530(4)
Cl1S C1S 1.664(4)
Cl2S C1S 1.805(4)
